data_4500516
loop_
_publ_author_name
'Rowland, Clare E.'
'Cantos, Paula M.'
'Toby, Brian H.'
'Frisch, Mark'
'Deschamps, Jeffrey R.'
'Cahill, Christopher L.'

_publ_section_title
;
 Controlling Disulfide Bond Formation and Crystal Growth from
 2-Mercaptobenzoic Acid
;
_journal_issue 4
_journal_name_full 'Crystal Growth &amp; Design'
_journal_page_first 1370
_journal_paper_doi 10.1021/cg101619y
_journal_volume 11
_journal_year 2011
_chemical_formula_moiety 'C14 H10 O4 S2, C7 H5 O2 S'
_chemical_formula_sum 'C21 H15 O6 S3'
_chemical_formula_weight 459.54
_chemical_name_common
;
2,2'-dithiobisbenzoic acid-2-mercaptobenzoic acid
;
_chemical_name_systematic
;
 2,2'-disulfanediyldibenzoic acid-2-sulfanylbenzoic acid 
;
_space_group_IT_number 2
_symmetry_cell_setting triclinic
_symmetry_space_group_name_Hall '-P 1'
_symmetry_space_group_name_H-M 'P -1'
_atom_sites_solution_hydrogens geom
_atom_sites_solution_primary direct
_atom_sites_solution_secondary difmap
_audit_creation_method SHELXL-97
_cell_angle_alpha 84.0820(10)
_cell_angle_beta 76.9770(10)
_cell_angle_gamma 79.1260(10)
_cell_formula_units_Z 2
_cell_length_a 7.7688(2)
_cell_length_b 8.2084(3)
_cell_length_c 16.5067(5)
_cell_measurement_reflns_used 7160
_cell_measurement_temperature 295(2)
_cell_measurement_theta_max 29.37
_cell_measurement_theta_min 2.53
_cell_volume 1005.11(5)
_computing_cell_refinement 'ApexII software suite (Bruker, 2008)'
_computing_data_collection 'Bruker SMART diffractometer (Bruker, 2008)'
_computing_data_reduction 'ApexII software suite (Bruker, 2008)'
_computing_molecular_graphics
;
ORTEP-3 for Windows (Farrugia, 1997),
CrystalMaker (Palmer, 2003)
;
_computing_publication_material 'WINGX (Farrugia, 1998)'
_computing_structure_refinement 'SHELXL-97 (Sheldrick, 2008)'
_computing_structure_solution 'SHELXS-97 (Sheldrick, 2008)'
_diffrn_ambient_temperature 295(2)
_diffrn_measured_fraction_theta_full 0.991
_diffrn_measured_fraction_theta_max 0.920
_diffrn_measurement_device_type 'Bruker SMART with APEXII CCD detector'
_diffrn_measurement_method 'phi and omega scans'
_diffrn_radiation_monochromator graphite
_diffrn_radiation_source 'fine-focus sealed tube'
_diffrn_radiation_type MoK\a
_diffrn_radiation_wavelength 0.71073
_diffrn_reflns_av_R_equivalents 0.0332
_diffrn_reflns_av_sigmaI/netI 0.0398
_diffrn_reflns_limit_h_max 6
_diffrn_reflns_limit_h_min -10
_diffrn_reflns_limit_k_max 11
_diffrn_reflns_limit_k_min -11
_diffrn_reflns_limit_l_max 23
_diffrn_reflns_limit_l_min -22
_diffrn_reflns_number 19815
_diffrn_reflns_theta_full 25.00
_diffrn_reflns_theta_max 30.30
_diffrn_reflns_theta_min 2.53
_exptl_absorpt_coefficient_mu 0.406
_exptl_absorpt_correction_T_max 0.964
_exptl_absorpt_correction_T_min 0.952
_exptl_absorpt_correction_type empirical
_exptl_absorpt_process_details SADABS
_exptl_crystal_colour colorless
_exptl_crystal_density_diffrn 1.518
_exptl_crystal_density_method 'not measured'
_exptl_crystal_description needle
_exptl_crystal_F_000 474
_exptl_crystal_size_max .14
_exptl_crystal_size_mid .10
_exptl_crystal_size_min .09
_refine_diff_density_max 0.529
_refine_diff_density_min -0.208
_refine_diff_density_rms 0.052
_refine_ls_extinction_method none
_refine_ls_goodness_of_fit_ref 1.017
_refine_ls_hydrogen_treatment mixed
_refine_ls_matrix_type full
_refine_ls_number_parameters 319
_refine_ls_number_reflns 5539
_refine_ls_number_restraints 0
_refine_ls_restrained_S_all 1.017
_refine_ls_R_factor_all 0.0772
_refine_ls_R_factor_gt 0.0433
_refine_ls_shift/su_max 0.001
_refine_ls_shift/su_mean 0.000
_refine_ls_structure_factor_coef Fsqd
_refine_ls_weighting_details 'calc w=1/[\s^2^(Fo^2^)+(0.0611P)^2^+0.1425P] where P=(Fo^2^+2Fc^2^)/3'
_refine_ls_weighting_scheme calc
_refine_ls_wR_factor_gt 0.1076
_refine_ls_wR_factor_ref 0.1235
_reflns_number_gt 3682
_reflns_number_total 5539
_reflns_threshold_expression >2\s(I)
_cod_data_source_file cg101619y_si_002.cif
_cod_data_source_block partialox
_cod_database_code 4500516

loop_
_symmetry_equiv_pos_as_xyz
'x, y, z'
'-x, -y, -z'

loop_
_atom_site_label
_atom_site_type_symbol
_atom_site_fract_x
_atom_site_fract_y
_atom_site_fract_z
_atom_site_U_iso_or_equiv
_atom_site_adp_type
_atom_site_occupancy
_atom_site_symmetry_multiplicity
_atom_site_calc_flag
_atom_site_refinement_flags
S1 S 0.80729(7) 0.36315(7) 0.68755(3) 0.04190(15) Uani 1 1 d .
S2 S 0.72649(7) 0.52732(7) 0.77926(3) 0.04311(15) Uani 1 1 d .
S3 S 0.52030(8) 1.01591(8) 0.72603(4) 0.05489(18) Uani 1 1 d .
C1 C 0.8790(3) 0.2253(3) 0.51309(13) 0.0459(5) Uani 1 1 d .
C2 C 0.7981(3) 0.4029(3) 0.51909(12) 0.0417(5) Uani 1 1 d .
C3 C 0.7583(4) 0.4955(3) 0.44824(14) 0.0560(6) Uani 1 1 d .
C4 C 0.6858(4) 0.6606(4) 0.45002(17) 0.0658(7) Uani 1 1 d .
C5 C 0.6521(4) 0.7366(3) 0.52367(17) 0.0648(7) Uani 1 1 d .
C6 C 0.6880(3) 0.6482(3) 0.59559(15) 0.0527(6) Uani 1 1 d .
C7 C 0.7617(3) 0.4803(2) 0.59483(12) 0.0384(4) Uani 1 1 d .
C8 C 0.4834(3) 0.6840(2) 0.93817(11) 0.0362(4) Uani 1 1 d .
C9 C 0.3935(3) 0.6102(2) 0.88481(11) 0.0335(4) Uani 1 1 d .
C10 C 0.4893(2) 0.5373(2) 0.81049(11) 0.0332(4) Uani 1 1 d .
C11 C 0.3934(3) 0.4731(2) 0.76278(12) 0.0391(4) Uani 1 1 d .
C12 C 0.2115(3) 0.4782(3) 0.78763(13) 0.0426(5) Uani 1 1 d .
C13 C 0.1182(3) 0.5473(3) 0.86103(13) 0.0464(5) Uani 1 1 d .
C14 C 0.2089(3) 0.6130(3) 0.90885(13) 0.0431(5) Uani 1 1 d .
C15 C 0.2981(3) 1.1325(2) 0.91080(11) 0.0374(4) Uani 1 1 d .
C16 C 0.2065(3) 1.0694(2) 0.85404(11) 0.0357(4) Uani 1 1 d .
C17 C 0.2958(3) 1.0112(2) 0.77535(12) 0.0371(4) Uani 1 1 d .
C18 C 0.1978(3) 0.9456(3) 0.72918(13) 0.0473(5) Uani 1 1 d .
C19 C 0.0196(3) 0.9396(3) 0.75759(14) 0.0525(6) Uani 1 1 d .
C20 C -0.0683(3) 0.9994(3) 0.83342(14) 0.0515(6) Uani 1 1 d .
C21 C 0.0240(3) 1.0640(3) 0.88092(13) 0.0451(5) Uani 1 1 d .
O1 O 0.8999(3) 0.1707(2) 0.43884(10) 0.0784(6) Uani 1 1 d .
H01 H 0.9448 0.0719 0.4395 0.118 Uiso 1 1 calc R
O2 O 0.9251(2) 0.1380(2) 0.57087(9) 0.0602(5) Uani 1 1 d .
O3 O 0.6422(2) 0.6916(2) 0.92175(9) 0.0512(4) Uani 1 1 d .
O4 O 0.3756(2) 0.7416(2) 1.00635(9) 0.0610(5) Uani 1 1 d .
H04 H 0.4328 0.7809 1.0334 0.092 Uiso 1 1 calc R
O5 O 0.4586(2) 1.1315(2) 0.89806(9) 0.0549(4) Uani 1 1 d .
O6 O 0.1899(2) 1.1902(2) 0.97863(9) 0.0535(4) Uani 1 1 d .
H06 H 0.2478 1.2235 1.0074 0.080 Uiso 1 1 calc R
H3 H 0.785(3) 0.443(3) 0.3960(16) 0.069(8) Uiso 1 1 d .
H4 H 0.652(4) 0.719(3) 0.4025(19) 0.083(9) Uiso 1 1 d .
H5 H 0.593(4) 0.845(3) 0.5260(16) 0.073(8) Uiso 1 1 d .
H6 H 0.663(3) 0.698(3) 0.6465(16) 0.063(7) Uiso 1 1 d .
H11 H 0.462(3) 0.427(3) 0.7110(15) 0.052(6) Uiso 1 1 d .
H12 H 0.151(3) 0.434(3) 0.7555(14) 0.054(7) Uiso 1 1 d .
H13 H -0.001(3) 0.558(3) 0.8772(14) 0.050(6) Uiso 1 1 d .
H14 H 0.147(3) 0.668(3) 0.9597(14) 0.043(6) Uiso 1 1 d .
H18 H 0.255(3) 0.904(3) 0.6782(16) 0.059(7) Uiso 1 1 d .
H19 H -0.041(3) 0.892(3) 0.7254(16) 0.063(7) Uiso 1 1 d .
H20 H -0.182(4) 1.001(3) 0.8525(16) 0.063(8) Uiso 1 1 d .
H21 H -0.041(3) 1.112(3) 0.9344(16) 0.059(7) Uiso 1 1 d .

loop_
_atom_site_aniso_label
_atom_site_aniso_U_11
_atom_site_aniso_U_22
_atom_site_aniso_U_33
_atom_site_aniso_U_23
_atom_site_aniso_U_13
_atom_site_aniso_U_12
S1 0.0432(3) 0.0485(3) 0.0338(2) -0.0167(2) -0.0088(2) 0.0013(2)
S2 0.0349(3) 0.0599(3) 0.0382(3) -0.0248(2) -0.0078(2) -0.0052(2)
S3 0.0461(3) 0.0653(4) 0.0528(3) -0.0234(3) -0.0015(3) -0.0084(3)
C1 0.0481(12) 0.0539(13) 0.0365(10) -0.0221(9) -0.0088(9) -0.0004(10)
C2 0.0411(11) 0.0496(12) 0.0360(10) -0.0130(9) -0.0070(8) -0.0072(9)
C3 0.0690(17) 0.0618(15) 0.0371(11) -0.0102(11) -0.0125(11) -0.0053(12)
C4 0.085(2) 0.0641(17) 0.0461(14) 0.0026(12) -0.0174(13) -0.0058(14)
C5 0.081(2) 0.0465(14) 0.0640(16) -0.0062(12) -0.0165(14) -0.0003(13)
C6 0.0652(16) 0.0482(13) 0.0423(12) -0.0125(10) -0.0086(11) -0.0019(11)
C7 0.0375(11) 0.0442(11) 0.0351(9) -0.0113(8) -0.0063(8) -0.0074(8)
C8 0.0412(11) 0.0395(10) 0.0292(9) -0.0113(8) -0.0090(8) -0.0036(8)
C9 0.0373(10) 0.0352(9) 0.0300(9) -0.0091(7) -0.0106(7) -0.0031(8)
C10 0.0348(10) 0.0353(9) 0.0317(9) -0.0099(7) -0.0108(7) -0.0027(7)
C11 0.0408(11) 0.0447(11) 0.0357(10) -0.0146(8) -0.0130(8) -0.0046(9)
C12 0.0405(11) 0.0508(12) 0.0429(11) -0.0111(9) -0.0169(9) -0.0098(9)
C13 0.0344(11) 0.0615(14) 0.0460(12) -0.0121(10) -0.0108(9) -0.0073(10)
C14 0.0380(11) 0.0535(12) 0.0386(10) -0.0147(9) -0.0074(9) -0.0041(9)
C15 0.0421(11) 0.0390(10) 0.0331(9) -0.0099(8) -0.0093(8) -0.0060(8)
C16 0.0422(11) 0.0359(10) 0.0322(9) -0.0074(8) -0.0119(8) -0.0070(8)
C17 0.0441(11) 0.0348(9) 0.0341(9) -0.0075(8) -0.0123(8) -0.0035(8)
C18 0.0578(14) 0.0526(13) 0.0362(11) -0.0150(9) -0.0138(10) -0.0099(10)
C19 0.0560(14) 0.0655(15) 0.0460(12) -0.0108(11) -0.0215(11) -0.0182(12)
C20 0.0413(13) 0.0705(16) 0.0474(12) -0.0093(11) -0.0131(10) -0.0136(11)
C21 0.0444(12) 0.0536(12) 0.0389(11) -0.0119(9) -0.0086(9) -0.0075(10)
O1 0.1188(17) 0.0679(12) 0.0490(9) -0.0326(9) -0.0368(10) 0.0213(11)
O2 0.0837(13) 0.0547(9) 0.0395(8) -0.0202(7) -0.0169(8) 0.0090(8)
O3 0.0421(9) 0.0741(10) 0.0432(8) -0.0317(7) -0.0051(6) -0.0139(7)
O4 0.0437(9) 0.0993(13) 0.0458(8) -0.0442(9) -0.0021(7) -0.0138(8)
O5 0.0419(9) 0.0821(11) 0.0457(8) -0.0325(8) -0.0083(7) -0.0091(8)
O6 0.0497(9) 0.0757(11) 0.0398(8) -0.0293(7) -0.0034(7) -0.0158(8)

loop_
_atom_type_symbol
_atom_type_description
_atom_type_scat_dispersion_real
_atom_type_scat_dispersion_imag
_atom_type_scat_source
C C 0.0033 0.0016 'International Tables Vol C Tables 4.2.6.8 and 6.1.1.4'
O O 0.0106 0.0060 'International Tables Vol C Tables 4.2.6.8 and 6.1.1.4'
S S 0.1246 0.1234 'International Tables Vol C Tables 4.2.6.8 and 6.1.1.4'
H H 0.0000 0.0000 'International Tables Vol C Tables 4.2.6.8 and 6.1.1.4'

loop_
_geom_angle_atom_site_label_1
_geom_angle_atom_site_label_2
_geom_angle_atom_site_label_3
_geom_angle
C7 S1 S2 105.37(7)
C10 S2 S1 105.12(6)
O2 C1 O1 122.7(2)
O2 C1 C2 123.26(18)
O1 C1 C2 114.0(2)
C3 C2 C7 119.4(2)
C3 C2 C1 119.17(18)
C7 C2 C1 121.45(19)
C4 C3 C2 121.6(2)
C4 C3 H3 119.0(15)
C2 C3 H3 119.4(15)
C3 C4 C5 119.0(2)
C3 C4 H4 120.2(18)
C5 C4 H4 120.7(18)
C4 C5 C6 121.0(2)
C4 C5 H5 118.8(17)
C6 C5 H5 119.8(17)
C5 C6 C7 120.7(2)
C5 C6 H6 122.0(15)
C7 C6 H6 117.4(15)
C6 C7 C2 118.30(19)
C6 C7 S1 121.34(16)
C2 C7 S1 120.36(16)
O3 C8 O4 122.18(17)
O3 C8 C9 123.96(16)
O4 C8 C9 113.86(17)
C14 C9 C10 119.44(17)
C14 C9 C8 118.85(16)
C10 C9 C8 121.71(17)
C11 C10 C9 118.06(17)
C11 C10 S2 121.42(14)
C9 C10 S2 120.52(14)
C12 C11 C10 121.34(18)
C12 C11 H11 122.3(14)
C10 C11 H11 116.3(14)
C11 C12 C13 120.59(19)
C11 C12 H12 120.1(15)
C13 C12 H12 119.3(15)
C14 C13 C12 119.3(2)
C14 C13 H13 118.1(15)
C12 C13 H13 122.5(15)
C13 C14 C9 121.23(19)
C13 C14 H14 121.8(13)
C9 C14 H14 116.9(13)
O5 C15 O6 121.46(17)
O5 C15 C16 124.71(17)
O6 C15 C16 113.83(18)
C21 C16 C17 118.82(17)
C21 C16 C15 118.00(17)
C17 C16 C15 123.16(18)
C18 C17 C16 118.13(19)
C18 C17 S3 114.78(15)
C16 C17 S3 127.07(15)
C19 C18 C17 121.8(2)
C19 C18 H18 118.7(16)
C17 C18 H18 119.5(16)
C18 C19 C20 120.1(2)
C18 C19 H19 119.3(16)
C20 C19 H19 120.6(16)
C19 C20 C21 119.8(2)
C19 C20 H20 122.6(18)
C21 C20 H20 117.6(18)
C20 C21 C16 121.3(2)
C20 C21 H21 119.7(15)
C16 C21 H21 118.9(14)
C1 O1 H01 109.5
C8 O4 H04 109.5
C15 O6 H06 109.5

loop_
_geom_bond_atom_site_label_1
_geom_bond_atom_site_label_2
_geom_bond_distance
S1 C7 1.790(2)
S1 S2 2.0433(7)
S2 C10 1.7866(19)
S3 C17 1.756(2)
C1 O2 1.211(3)
C1 O1 1.314(2)
C1 C2 1.479(3)
C2 C3 1.390(3)
C2 C7 1.408(3)
C3 C4 1.367(4)
C3 H3 0.97(3)
C4 C5 1.373(4)
C4 H4 0.94(3)
C5 C6 1.382(4)
C5 H5 0.92(3)
C6 C7 1.389(3)
C6 H6 0.94(3)
C8 O3 1.215(2)
C8 O4 1.314(2)
C8 C9 1.476(2)
C9 C14 1.396(3)
C9 C10 1.410(2)
C10 C11 1.396(3)
C11 C12 1.374(3)
C11 H11 0.97(2)
C12 C13 1.380(3)
C12 H12 0.92(2)
C13 C14 1.376(3)
C13 H13 0.89(2)
C14 H14 0.98(2)
C15 O5 1.215(2)
C15 O6 1.311(2)
C15 C16 1.481(3)
C16 C21 1.394(3)
C16 C17 1.412(3)
C17 C18 1.397(3)
C18 C19 1.366(3)
C18 H18 0.92(2)
C19 C20 1.375(3)
C19 H19 0.94(3)
C20 C21 1.376(3)
C20 H20 0.86(3)
C21 H21 0.99(3)
O1 H01 0.8200
O4 H04 0.8200
O6 H06 0.8200

loop_
_geom_hbond_atom_site_label_D
_geom_hbond_atom_site_label_H
_geom_hbond_atom_site_label_A
_geom_hbond_distance_DH
_geom_hbond_distance_HA
_geom_hbond_distance_DA
_geom_hbond_angle_DHA
_geom_hbond_site_symmetry_A
O1 H01 O2 0.82 1.83 2.642(2) 171.0 2_756
O4 H04 O5 0.82 1.83 2.644(2) 174.5 2_677
O6 H06 O3 0.82 1.85 2.668(2) 174.5 2_677

loop_
_cod_related_entry_id
_cod_related_entry_database
_cod_related_entry_code
1 ChemSpider 30661295
